data_4323170
loop_
_publ_author_name
'Jacqueline M. McInnes'
'Daniel Swallow'
'Alexander J. Blake'
'Philip Mountford'

_publ_contact_author
;
 Dr P. Mountford           
 Department of Chemistry
 The University of Nottingham
 University Park
 Nottingham
 NG7 2RD
;
_publ_contact_author_email Philip.Mountford@nott.ac.uk
_publ_contact_author_fax '+44 115 951 3563'
_publ_contact_author_phone '+44 115 951 3513'
_publ_section_title
;
 Titanium Imido Complexes with Tetradentate Schiff Base Ligands
;
_journal_name_full 'Inorganic Chemistry'
_journal_page_first 5970
_journal_page_last 5977
_journal_paper_doi 10.1021/ic9806986
_journal_volume 37
_journal_year 1998
_chemical_formula_moiety ' C52 H54 N6 O8 Ti2'
_chemical_formula_sum 'C52 H54 N6 O8 Ti2'
_chemical_formula_weight 986.86
_chemical_name_systematic
;
 [Ti(N-2,6-C6H3Me2){mu-(MeO)2salen}]2 
;
_space_group_IT_number 15
_symmetry_cell_setting monoclinic
_symmetry_space_group_name_Hall '-C 2yc'
_symmetry_space_group_name_H-M 'C 1 2/c 1'
_atom_sites_solution_hydrogens difmap
_atom_sites_solution_primary direct
_cell_angle_alpha 90.00
_cell_angle_beta 90.270(20)
_cell_angle_gamma 90.00
_cell_formula_units_Z 4
_cell_length_a 17.902(5)
_cell_length_b 12.411(4)
_cell_length_c 21.068(5)
_cell_measurement_reflns_used 39
_cell_measurement_temperature 150(2)
_cell_measurement_theta_max 16.9
_cell_measurement_theta_min 13.4
_cell_volume 4681(2)
_computing_cell_refinement 'STADI4 (Stoe & Cie, 1997a)'
_computing_data_collection 'STADI4 (Stoe & Cie, 1997a)'
_computing_data_reduction
;
 X-RED (Stoe & Cie, 1997b)
 CRYSTALS (Watkin et al, 1996)
;
_computing_molecular_graphics 'SHELXTL/PC (Sheldrick, 1994)'
_computing_publication_material
;
CRYSTALS Issue 10 (Watkin et al, 1996)
;
_computing_structure_refinement
;
CRYSTALS Issue 10 (Watkin et al, 1996)
;
_computing_structure_solution 'SIR92 (Altomare, et al, 1994)'
_diffrn_ambient_temperature 150(2)
_diffrn_measurement_device 'STADI4 4-circle-diffractometer'
_diffrn_measurement_method
; Scan width (omega) = 0.85 - 0.98, omega-theta scans
  I(Net) and sigma(I) calculated according to Blessing (1987)
;
_diffrn_radiation_collimation '0.8 mm'
_diffrn_radiation_detector 'NaI(Tl) scintillation counter'
_diffrn_radiation_monochromator 'planar graphite'
_diffrn_radiation_polarisn_norm 90
_diffrn_radiation_source 'fine-focus sealed tube'
_diffrn_radiation_type 'Mo K\a'
_diffrn_radiation_wavelength 0.71073
_diffrn_reflns_av_R_equivalents 0.01
_diffrn_reflns_limit_h_max 21
_diffrn_reflns_limit_h_min -21
_diffrn_reflns_limit_k_max 14
_diffrn_reflns_limit_k_min 0
_diffrn_reflns_limit_l_max 25
_diffrn_reflns_limit_l_min -24
_diffrn_reflns_number 4442
_diffrn_reflns_theta_max 25.00
_diffrn_reflns_theta_min 2.78
_diffrn_standards_decay_% 'random variation +/-  5 %'
_diffrn_standards_interval_time 60
_diffrn_standards_number 3
_exptl_absorpt_coefficient_mu 0.40
_exptl_absorpt_correction_T_max 0.8772
_exptl_absorpt_correction_T_min 0.7914
_exptl_absorpt_correction_type integration
_exptl_crystal_colour red
_exptl_crystal_density_diffrn 1.40
_exptl_crystal_density_meas ?
_exptl_crystal_description 'trigonal prism'
_exptl_crystal_F_000 2064
_exptl_crystal_size_max 0.580
_exptl_crystal_size_mid 0.470
_exptl_crystal_size_min 0.350
_refine_diff_density_max 0.25
_refine_diff_density_min -0.44
_refine_ls_abs_structure_Flack 0
_refine_ls_extinction_coef 0
_refine_ls_extinction_method none
_refine_ls_goodness_of_fit_obs 1.0785
_refine_ls_hydrogen_treatment 'mixed isotropic and riding model'
_refine_ls_matrix_type full
_refine_ls_number_parameters 332
_refine_ls_number_reflns 3633
_refine_ls_number_restraints 0
_refine_ls_R_factor_obs 0.0336
_refine_ls_shift/esd_max 0.024
_refine_ls_structure_factor_coef F
_refine_ls_weighting_scheme 'Chebychev polynomial'
_refine_ls_wR_factor_obs 0.0393
_reflns_d_resolution_high 0.841
_reflns_d_resolution_low 7.338
_reflns_limit_h_max 21
_reflns_limit_h_min -21
_reflns_limit_k_max 14
_reflns_limit_k_min 0
_reflns_limit_l_max 24
_reflns_limit_l_min 0
_reflns_number_observed 3633
_reflns_number_total 4097
_reflns_observed_criterion >2.00\s(I)
_cod_data_source_file ic9806986_1.cif
_cod_data_source_block COMPOUND_6
_cod_depositor_comments
;
The following automatic conversions were performed:

'_exptl_crystal_density_meas' value 'not measured' was changed to '?'
- the value is perceived as not measured.

Automatic conversion script
Id: cif_fix_values 3008 2015-01-20 13:52:24Z robertas 

The following automatic conversions were performed:

'_atom_sites_solution_primary' value 'direct methods' was changed to
'direct'.

'_atom_sites_solution_hydrogens' value 'difference maps' was changed
to 'difmap'.

Automatic conversion script
Id: cif_fix_values 6452 2018-10-05 10:23:21Z andrius 
;
_cod_original_cell_volume 4680.9(15)
_cod_original_sg_symbol_H-M 'C 1 2/c 1 '
_cod_original_formula_sum ' C52 H54 N6 O8 Ti2'
_cod_database_code 4323170

loop_
_symmetry_equiv_pos_as_xyz
x,y,z
-x,-y,-z
x+1/2,y+1/2,z
-x+1/2,-y+1/2,-z
-x,y,-z+1/2
x,-y,z+1/2
-x+1/2,y+1/2,-z+1/2
x+1/2,-y+1/2,z+1/2

loop_
_atom_site_aniso_label
_atom_site_aniso_U_11
_atom_site_aniso_U_22
_atom_site_aniso_U_33
_atom_site_aniso_U_23
_atom_site_aniso_U_13
_atom_site_aniso_U_12
Ti1 0.0156(2) 0.0160(2) 0.0144(2) -0.0008(1) -0.0007(1) 0.0019(1)
N1 0.0190(6) 0.0212(7) 0.0186(6) -0.0011(5) -0.0022(5) 0.0010(5)
N2 0.0181(6) 0.0211(7) 0.0169(6) 0.0036(5) 0.0017(5) 0.0037(5)
N3 0.0167(6) 0.0244(7) 0.0162(6) 0.0006(5) 0.0000(5) 0.0025(5)
O1 0.0214(5) 0.0163(5) 0.0174(5) -0.0002(4) -0.0009(4) -0.0001(4)
O2 0.0190(5) 0.0171(5) 0.0203(5) -0.0019(4) -0.0009(4) 0.0022(4)
O3 0.0232(6) 0.0248(6) 0.0276(6) -0.0050(5) -0.0062(5) -0.0007(5)
O4 0.0253(6) 0.0266(6) 0.0287(6) -0.0051(5) -0.0047(5) 0.0107(5)
C1 0.0195(7) 0.0275(8) 0.0149(7) -0.0066(6) -0.0005(6) -0.0040(6)
C2 0.0219(8) 0.0347(9) 0.0242(8) -0.0082(7) 0.0018(6) 0.0001(7)
C3 0.0249(9) 0.048(1) 0.0306(9) -0.0110(8) 0.0067(7) -0.0008(8)
C4 0.033(1) 0.051(1) 0.0229(8) -0.0082(8) 0.0085(7) -0.0150(8)
C5 0.034(1) 0.038(1) 0.0183(8) -0.0031(7) 0.0004(7) -0.0132(8)
C6 0.0265(8) 0.0283(8) 0.0177(7) -0.0040(6) -0.0041(6) -0.0066(7)
C7 0.030(1) 0.042(1) 0.041(1) 0.0017(8) 0.0081(8) 0.0135(8)
C8 0.0325(9) 0.0293(9) 0.0297(9) 0.0076(7) -0.0016(7) -0.0006(7)
C9 0.0216(8) 0.0179(7) 0.0173(7) -0.0017(6) 0.0057(6) -0.0017(6)
C10 0.0225(8) 0.0234(8) 0.0187(7) -0.0037(6) 0.0041(6) -0.0011(6)
C11 0.0287(9) 0.0276(9) 0.0249(8) -0.0054(7) 0.0055(7) -0.0079(7)
C12 0.036(1) 0.0188(8) 0.0315(9) -0.0031(7) 0.0074(7) -0.0052(7)
C13 0.0309(9) 0.0190(8) 0.0252(8) 0.0013(6) 0.0087(7) 0.0014(7)
C14 0.0236(8) 0.0193(8) 0.0181(7) 0.0011(6) 0.0056(6) 0.0017(6)
C15 0.0241(8) 0.0191(8) 0.0188(7) 0.0048(6) 0.0048(6) 0.0037(6)
C16 0.0243(9) 0.037(1) 0.0340(9) -0.0113(8) -0.0077(7) -0.0030(7)
C17 0.0202(7) 0.0195(7) 0.0162(7) -0.0010(6) 0.0056(6) -0.0008(6)
C18 0.0200(8) 0.0247(8) 0.0186(7) 0.0008(6) 0.0044(6) 0.0004(6)
C19 0.0285(9) 0.0194(8) 0.0238(8) 0.0007(6) 0.0072(6) 0.0031(6)
C20 0.0323(9) 0.0218(8) 0.0277(8) -0.0050(6) 0.0065(7) -0.0017(7)
C21 0.0244(8) 0.0271(9) 0.0232(8) -0.0060(6) 0.0016(6) -0.0027(7)
C22 0.0206(8) 0.0227(8) 0.0187(7) -0.0012(6) 0.0053(6) 0.0015(6)
C23 0.0189(8) 0.0283(9) 0.0165(7) -0.0029(6) 0.0000(6) 0.0001(6)
C24 0.0234(9) 0.041(1) 0.0344(9) -0.0018(8) -0.0002(7) 0.0100(7)
C25 0.0221(8) 0.0261(8) 0.0206(8) 0.0028(6) -0.0053(7) 0.0035(7)
C26 0.0191(8) 0.0242(8) 0.0252(8) 0.0039(7) -0.0019(6) 0.0051(7)

loop_
_atom_site_label
_atom_site_fract_x
_atom_site_fract_y
_atom_site_fract_z
_atom_site_U_iso_or_equiv
_atom_site_occupancy
_atom_site_thermal_displace_type
Ti1 0.45719(1) 0.00571(2) 0.07627(1) 0.0153 1.0000 Uani
N1 0.38981(7) -0.0501(1) 0.12535(6) 0.0196 1.0000 Uani
N2 0.53893(7) -0.1204(1) 0.08751(6) 0.0187 1.0000 Uani
N3 0.53246(7) 0.0676(1) 0.14847(6) 0.0191 1.0000 Uani
O1 0.43964(6) -0.06682(8) -0.00604(5) 0.0184 1.0000 Uani
O2 0.42539(6) 0.15351(8) 0.06876(5) 0.0188 1.0000 Uani
O3 0.31738(6) -0.13027(9) -0.06809(5) 0.0252 1.0000 Uani
O4 0.33878(6) 0.31888(9) 0.03911(5) 0.0269 1.0000 Uani
C1 0.33456(9) -0.0801(1) 0.16682(7) 0.0207 1.0000 Uani
C2 0.26861(9) -0.0168(1) 0.17201(8) 0.0269 1.0000 Uani
C3 0.2140(1) -0.0469(2) 0.21513(9) 0.0346 1.0000 Uani
C4 0.2222(1) -0.1375(2) 0.25306(8) 0.0354 1.0000 Uani
C5 0.2855(1) -0.2000(2) 0.24723(8) 0.0303 1.0000 Uani
C6 0.34170(9) -0.1739(1) 0.20463(7) 0.0242 1.0000 Uani
C7 0.2595(1) 0.0801(2) 0.13025(9) 0.0377 1.0000 Uani
C8 0.4091(1) -0.2448(1) 0.19727(9) 0.0305 1.0000 Uani
C9 0.42269(8) -0.1721(1) -0.00619(7) 0.0189 1.0000 Uani
C10 0.36043(9) -0.2095(1) -0.04094(7) 0.0215 1.0000 Uani
C11 0.3464(1) -0.3190(1) -0.04674(8) 0.0270 1.0000 Uani
C12 0.3951(1) -0.3939(1) -0.01870(8) 0.0288 1.0000 Uani
C13 0.4553(1) -0.3590(1) 0.01643(8) 0.0250 1.0000 Uani
C14 0.46880(9) -0.2483(1) 0.02471(7) 0.0203 1.0000 Uani
C15 0.53222(9) -0.2148(1) 0.06332(7) 0.0207 1.0000 Uani
C16 0.2597(1) -0.1653(2) -0.11033(9) 0.0317 1.0000 Uani
C17 0.43759(8) 0.2444(1) 0.09874(7) 0.0186 1.0000 Uani
C18 0.39316(9) 0.3358(1) 0.08464(7) 0.0211 1.0000 Uani
C19 0.40581(9) 0.4330(1) 0.11405(7) 0.0239 1.0000 Uani
C20 0.4645(1) 0.4447(1) 0.15790(8) 0.0272 1.0000 Uani
C21 0.50831(9) 0.3575(1) 0.17253(8) 0.0249 1.0000 Uani
C22 0.49460(9) 0.2559(1) 0.14516(7) 0.0207 1.0000 Uani
C23 0.53969(9) 0.1657(1) 0.16625(7) 0.0212 1.0000 Uani
C24 0.2715(1) 0.3783(2) 0.04722(9) 0.0329 1.0000 Uani
C25 0.58163(9) -0.0148(1) 0.17685(8) 0.0230 1.0000 Uani
C26 0.60519(9) -0.0910(1) 0.12416(8) 0.0228 1.0000 Uani
H31 0.1659(1) -0.0022(2) 0.21784(9) 0.048(4) 1.0000 Uiso
H41 0.1787(1) -0.1608(2) 0.28390(8) 0.048(4) 1.0000 Uiso
H51 0.2924(1) -0.2748(2) 0.27061(8) 0.048(4) 1.0000 Uiso
H71 0.2126(1) 0.1033(2) 0.12977(9) 0.049(4) 1.0000 Uiso
H72 0.2924(1) 0.1386(2) 0.14153(9) 0.049(4) 1.0000 Uiso
H73 0.2726(1) 0.0653(2) 0.08594(9) 0.049(4) 1.0000 Uiso
H81 0.4093(1) -0.3048(1) 0.22958(9) 0.063(4) 1.0000 Uiso
H82 0.4089(1) -0.2818(1) 0.15267(9) 0.063(4) 1.0000 Uiso
H83 0.4621(1) -0.2068(1) 0.19738(9) 0.063(4) 1.0000 Uiso
H111 0.3026(1) -0.3491(1) -0.07125(8) 0.038(3) 1.0000 Uiso
H121 0.3893(1) -0.4742(1) -0.02735(8) 0.038(3) 1.0000 Uiso
H131 0.4934(1) -0.4091(1) 0.03906(8) 0.038(3) 1.0000 Uiso
H151 0.57261(9) -0.2735(1) 0.06823(7) 0.026(3) 1.0000 Uiso
H161 0.2204(1) -0.2029(2) -0.08685(9) 0.041(3) 1.0000 Uiso
H162 0.2791(1) -0.2139(2) -0.14244(9) 0.041(3) 1.0000 Uiso
H163 0.2389(1) -0.0959(2) -0.12818(9) 0.041(3) 1.0000 Uiso
H191 0.37280(9) 0.4953(1) 0.10263(7) 0.030(3) 1.0000 Uiso
H201 0.4748(1) 0.5151(1) 0.17842(8) 0.030(3) 1.0000 Uiso
H211 0.55163(9) 0.3626(1) 0.20227(8) 0.030(3) 1.0000 Uiso
H231 0.58270(9) 0.1892(1) 0.19606(7) 0.026(3) 1.0000 Uiso
H241 0.2568(1) 0.3772(2) 0.09232(9) 0.039(3) 1.0000 Uiso
H242 0.2783(1) 0.4532(2) 0.03291(9) 0.039(3) 1.0000 Uiso
H243 0.2346(1) 0.3452(2) 0.01879(9) 0.039(3) 1.0000 Uiso
H251 0.550(1) -0.051(2) 0.2074(9) 0.021(4) 1.0000 Uiso
H252 0.625(1) 0.020(1) 0.1962(9) 0.023(5) 1.0000 Uiso
H261 0.629(1) -0.155(2) 0.142(1) 0.037(5) 1.0000 Uiso
H262 0.638(1) -0.054(1) 0.0967(9) 0.020(4) 1.0000 Uiso

loop_
_atom_type_symbol
_atom_type_scat_dispersion_real
_atom_type_scat_dispersion_imag
_atom_type_scat_Cromer_Mann_a1
_atom_type_scat_Cromer_Mann_b1
_atom_type_scat_Cromer_Mann_a2
_atom_type_scat_Cromer_Mann_b2
_atom_type_scat_Cromer_Mann_a3
_atom_type_scat_Cromer_Mann_b3
_atom_type_scat_Cromer_Mann_a4
_atom_type_scat_Cromer_Mann_b4
_atom_type_scat_Cromer_Mann_c
_atom_type_scat_source
'C   ' 0.0020 0.0020 2.3100 20.8439 1.0200 10.2075 1.5886 0.5687 0.8650 51.6512 0.2156 International_Tables_Vol_IV_Table_2.2B
'H   ' 0.0000 0.0000 0.4930 10.5109 0.3229 26.1257 0.1402 3.1424 0.0408 57.7997 0.0030 International_Tables_Vol_IV_Table_2.2B
'N   ' 0.0040 0.0030 12.2126 0.0057 3.1322 9.8933 2.0125 28.9975 1.1663 0.5826 -11.5290 International_Tables_Vol_IV_Table_2.2B
'O   ' 0.0080 0.0060 3.0485 13.2771 2.2868 5.7011 1.5463 0.3239 0.8670 32.9089 0.2508 International_Tables_Vol_IV_Table_2.2B
'Ti  ' 0.2480 0.4460 9.7595 7.8508 7.3558 0.5000 1.6991 35.6338 1.9021 116.1050 1.2807 International_Tables_Vol_IV_Table_2.2B

loop_
_exptl_crystal_face_index_h
_exptl_crystal_face_index_k
_exptl_crystal_face_index_l
_exptl_crystal_face_perp_dist
0.00 0.00 -1.00 0.1750
0.00 0.00 1.00 0.1750
1.00 1.00 0.00 0.2720
-1.00 0.00 0.00 0.2020
1.00 0.00 0.00 0.2020
1.00 -1.00 0.00 0.2400

loop_
_geom_angle_atom_site_label_1
_geom_angle_site_symmetry_1
_geom_angle_atom_site_label_2
_geom_angle_site_symmetry_2
_geom_angle_atom_site_label_3
_geom_angle_site_symmetry_3
_geom_angle
_geom_angle_publ_flag
N1 . Ti1 . N2 . 96.76(6) yes
N1 . Ti1 . N3 . 98.91(6) yes
N2 . Ti1 . N3 . 76.17(6) yes
N1 . Ti1 . O1 . 103.45(6) yes
N2 . Ti1 . O1 . 82.56(5) yes
N3 . Ti1 . O1 . 150.70(5) yes
N1 . Ti1 . O1 2_655 173.94(5) yes
N2 . Ti1 . O1 2_655 77.37(5) yes
N3 . Ti1 . O1 2_655 81.30(5) yes
O1 . Ti1 . O1 2_655 74.50(5) yes
N1 . Ti1 . O2 . 102.89(6) yes
N2 . Ti1 . O2 . 154.25(5) yes
N3 . Ti1 . O2 . 84.42(6) yes
O1 . Ti1 . O2 . 108.40(5) yes
O1 2_655 Ti1 . O2 . 83.16(5) yes
Ti1 . N1 . C1 . 172.2(1) yes
Ti1 . N2 . C15 . 123.9(1) yes
Ti1 . N2 . C26 . 115.2(1) yes
C15 . N2 . C26 . 120.9(1) yes
Ti1 . N3 . C23 . 127.2(1) yes
Ti1 . N3 . C25 . 114.0(1) yes
C23 . N3 . C25 . 118.8(1) yes
Ti1 . O1 . Ti1 2_655 105.50(5) yes
Ti1 . O1 . C9 . 118.72(9) yes
Ti1 2_655 O1 . C9 . 117.62(9) yes
Ti1 . O2 . C17 . 137.0(1) yes
C10 . O3 . C16 . 116.4(1) yes
C10 . O3 . H262 2_655 125.1(4) yes
C16 . O3 . H262 2_655 111.2(4) yes
C18 . O4 . C24 . 115.6(1) yes
N1 . C1 . C2 . 120.0(1) yes
N1 . C1 . C6 . 121.1(1) yes
C2 . C1 . C6 . 118.9(1) yes
C1 . C2 . C3 . 119.3(2) yes
C1 . C2 . C7 . 119.1(2) yes
C3 . C2 . C7 . 121.6(2) yes
C2 . C3 . C4 . 121.4(2) yes
C3 . C4 . C5 . 119.3(2) yes
C4 . C5 . C6 . 121.6(2) yes
C1 . C6 . C5 . 119.4(2) yes
C1 . C6 . C8 . 119.6(1) yes
C5 . C6 . C8 . 121.0(2) yes
O1 . C9 . C10 . 120.0(1) yes
O1 . C9 . C14 . 121.3(1) yes
C10 . C9 . C14 . 118.6(1) yes
O3 . C10 . C9 . 115.0(1) yes
O3 . C10 . C11 . 124.3(2) yes
C9 . C10 . C11 . 120.7(2) yes
C10 . C11 . C12 . 120.0(2) yes
C11 . C12 . C13 . 120.1(2) yes
C12 . C13 . C14 . 120.6(2) yes
C9 . C14 . C13 . 119.8(2) yes
C9 . C14 . C15 . 121.3(1) yes
C13 . C14 . C15 . 118.9(1) yes
N2 . C15 . C14 . 123.7(1) yes
O2 . C17 . C18 . 119.7(1) yes
O2 . C17 . C22 . 122.5(1) yes
C18 . C17 . C22 . 117.8(1) yes
O4 . C18 . C17 . 114.7(1) yes
O4 . C18 . C19 . 124.1(1) yes
C17 . C18 . C19 . 121.2(1) yes
C18 . C19 . C20 . 120.6(2) yes
C19 . C20 . C21 . 119.4(2) yes
C20 . C21 . C22 . 121.1(2) yes
C17 . C22 . C21 . 119.8(1) yes
C17 . C22 . C23 . 122.1(1) yes
C21 . C22 . C23 . 118.1(1) yes
N3 . C23 . C22 . 126.2(1) yes
N3 . C25 . C26 . 107.6(1) yes
N2 . C26 . C25 . 108.3(1) yes
N3 . C25 . C26 . 107.6(1) yes
N3 . C25 . H251 . 104.0(11) no
C26 . C25 . H251 . 111.4(11) no
N3 . C25 . H252 . 109.2(11) no
C26 . C25 . H252 . 111.3(11) no
H251 . C25 . H252 . 112.9(15) no
N2 . C26 . C25 . 108.3(1) yes
N2 . C26 . H261 . 110.5(13) no
C25 . C26 . H261 . 110.4(13) no
N2 . C26 . H262 . 107.3(11) no
C25 . C26 . H262 . 108.9(11) no
H261 . C26 . H262 . 111.2(17) no
O3 . H262 2_655 C26 . 142.3(14) no

loop_
_geom_bond_atom_site_label_1
_geom_bond_site_symmetry_1
_geom_bond_atom_site_label_2
_geom_bond_site_symmetry_2
_geom_bond_distance
_geom_bond_publ_flag
Ti1 . N1 . 1.737(1) yes
Ti1 . N2 . 2.155(1) yes
Ti1 . N3 . 2.168(1) yes
Ti1 . O1 . 1.978(1) yes
Ti1 . O1 2_655 2.490(1) yes
Ti1 . O2 . 1.927(1) yes
N1 . C1 . 1.374(2) yes
N2 . C15 . 1.282(2) yes
N2 . C26 . 1.459(2) yes
N3 . C23 . 1.280(2) yes
N3 . C25 . 1.474(2) yes
O1 . C9 . 1.342(2) yes
O2 . C17 . 1.310(2) yes
O3 . C10 . 1.372(2) yes
O3 . C16 . 1.427(2) yes
O3 . H262 2_655 2.505(19) yes
O4 . C18 . 1.379(2) yes
O4 . C24 . 1.423(2) yes
C1 . C2 . 1.423(2) yes
C1 . C6 . 1.416(2) yes
C2 . C3 . 1.389(3) yes
C2 . C7 . 1.499(3) yes
C3 . C4 . 1.387(3) yes
C4 . C5 . 1.380(3) yes
C5 . C6 . 1.390(2) yes
C6 . C8 . 1.502(3) yes
C9 . C10 . 1.409(2) yes
C9 . C14 . 1.412(2) yes
C10 . C11 . 1.388(2) yes
C11 . C12 . 1.402(3) yes
C12 . C13 . 1.374(3) yes
C13 . C14 . 1.406(2) yes
C14 . C15 . 1.455(2) yes
C17 . C18 . 1.416(2) yes
C17 . C22 . 1.417(2) yes
C18 . C19 . 1.375(2) yes
C19 . C20 . 1.404(3) yes
C20 . C21 . 1.371(3) yes
C21 . C22 . 1.407(2) yes
C22 . C23 . 1.449(2) yes
C25 . C26 . 1.520(2) yes
C25 . H251 . 0.97(2) no
C25 . H252 . 0.97(2) no
C26 . H261 . 0.97(2) no
C26 . H262 . 0.94(2) no
